data_1550690
loop_
_publ_author_name
'Shen, Yunjun'
'Zhang, Kang'
'Liang, Xuewei'
'Dontha, Rakesh'
'Duttwyler, Simon'

_publ_section_title
;
 Highly selective palladium-catalyzed one-pot, five-fold B--H/C--H cross
 coupling of monocarboranes with alkenes
;
_journal_name_full 'Chemical Science'
_journal_paper_doi 10.1039/C9SC00078J
_journal_year 2019
_chemical_formula_moiety 'C6 H15 B11 Br N2 O2 Pd, C3 H10 N'
_chemical_formula_sum 'C9 H25 B11 Br N3 O2 Pd'
_chemical_formula_weight 512.54
_space_group_crystal_system monoclinic
_space_group_IT_number 14
_space_group_name_Hall '-P 2ybc'
_space_group_name_H-M_alt 'P 1 21/c 1'
_symmetry_space_group_name_Hall '-P 2ybc'
_symmetry_space_group_name_H-M 'P 1 21/c 1'
_atom_sites_solution_hydrogens geom
_audit_creation_date 2017-05-18
_audit_creation_method
;
Olex2 1.2
(compiled 2017.03.28 svn.r3405 for OlexSys, GUI svn.r5337)
;
_audit_update_record
;
2018-12-21 deposited with the CCDC.    2019-03-04 downloaded from the CCDC.
;
_cell_angle_alpha 90
_cell_angle_beta 95.913(8)
_cell_angle_gamma 90
_cell_formula_units_Z 4
_cell_length_a 8.7468(9)
_cell_length_b 10.0535(7)
_cell_length_c 26.411(3)
_cell_measurement_reflns_used 3062
_cell_measurement_temperature 293(2)
_cell_measurement_theta_max 29.2117
_cell_measurement_theta_min 2.9326
_cell_volume 2310.1(4)
_computing_cell_refinement
;
CrysAlisPro, Agilent Technologies,
Version 1.171.35.11 (release 16-05-2011 CrysAlis171 .NET)
(compiled May 16 2011,17:55:39)
;
_computing_data_collection
;
CrysAlisPro, Agilent Technologies,
Version 1.171.35.11 (release 16-05-2011 CrysAlis171 .NET)
(compiled May 16 2011,17:55:39)
;
_computing_data_reduction
;
CrysAlisPro, Agilent Technologies,
Version 1.171.35.11 (release 16-05-2011 CrysAlis171 .NET)
(compiled May 16 2011,17:55:39)
;
_computing_molecular_graphics 'Olex2 (Dolomanov et al., 2009)'
_computing_publication_material 'Olex2 (Dolomanov et al., 2009)'
_computing_structure_refinement 'ShelXL (Sheldrick, 2015)'
_diffrn_ambient_temperature 293.15
_diffrn_detector_area_resol_mean 10.3592
_diffrn_measured_fraction_theta_full 0.993
_diffrn_measured_fraction_theta_max 0.993
_diffrn_measurement_details
;
#__ type_ start__ end____ width___ exp.time_
  1 omega  -78.00   26.00   1.0000   10.0000
omega____ theta____ kappa____ phi______ frames
    -      -11.5149    0.0000  150.0000 104

#__ type_ start__ end____ width___ exp.time_
  2 omega  -38.00   55.00   1.0000   10.0000
omega____ theta____ kappa____ phi______ frames
    -      -11.5149   38.0000 -180.0000 93

#__ type_ start__ end____ width___ exp.time_
  3 omega  -75.00  -17.00   1.0000   10.0000
omega____ theta____ kappa____ phi______ frames
    -      -11.5149  144.0000  -98.0000 58

#__ type_ start__ end____ width___ exp.time_
  4 omega  -56.00  -10.00   1.0000   10.0000
omega____ theta____ kappa____ phi______ frames
    -       11.8274  144.0000   81.0000 46
;
_diffrn_measurement_device_type 'Xcalibur, Atlas, Gemini ultra'
_diffrn_measurement_method '\w scans'
_diffrn_orient_matrix_UB_11 0.0376777000
_diffrn_orient_matrix_UB_12 -0.0434900000
_diffrn_orient_matrix_UB_13 -0.0158359000
_diffrn_orient_matrix_UB_21 -0.0436429000
_diffrn_orient_matrix_UB_22 0.0268350000
_diffrn_orient_matrix_UB_23 -0.0217612000
_diffrn_orient_matrix_UB_31 0.0576508000
_diffrn_orient_matrix_UB_32 0.0486410000
_diffrn_orient_matrix_UB_33 -0.0021616000
_diffrn_radiation_monochromator graphite
_diffrn_radiation_type MoK\a
_diffrn_radiation_wavelength 0.71073
_diffrn_reflns_av_R_equivalents 0.0817
_diffrn_reflns_av_unetI/netI 0.0701
_diffrn_reflns_Laue_measured_fraction_full 0.993
_diffrn_reflns_Laue_measured_fraction_max 0.993
_diffrn_reflns_limit_h_max 10
_diffrn_reflns_limit_h_min -10
_diffrn_reflns_limit_k_max 12
_diffrn_reflns_limit_k_min -11
_diffrn_reflns_limit_l_max 25
_diffrn_reflns_limit_l_min -31
_diffrn_reflns_number 14906
_diffrn_reflns_point_group_measured_fraction_full 0.993
_diffrn_reflns_point_group_measured_fraction_max 0.993
_diffrn_reflns_theta_full 25.242
_diffrn_reflns_theta_max 25.350
_diffrn_reflns_theta_min 2.938
_diffrn_source 'Enhance (Mo) X-ray Source'
_exptl_absorpt_coefficient_mu 2.541
_exptl_absorpt_correction_T_max 1.00000
_exptl_absorpt_correction_T_min 0.44225
_exptl_absorpt_correction_type multi-scan
_exptl_absorpt_process_details
;
CrysAlisPro, Agilent Technologies,
Version 1.171.35.11 (release 16-05-2011 CrysAlis171 .NET)
(compiled May 16 2011,17:55:39)
Empirical absorption correction using spherical harmonics,
 implemented in SCALE3 ABSPACK scaling algorithm.
;
_exptl_crystal_colour colourless
_exptl_crystal_colour_primary colourless
_exptl_crystal_density_diffrn 1.474
_exptl_crystal_description plate
_exptl_crystal_F_000 1008
_exptl_crystal_size_max 0.42
_exptl_crystal_size_mid 0.28
_exptl_crystal_size_min 0.1
_refine_diff_density_max 1.538
_refine_diff_density_min -1.393
_refine_diff_density_rms 0.158
_refine_ls_extinction_method none
_refine_ls_goodness_of_fit_ref 1.054
_refine_ls_hydrogen_treatment constr
_refine_ls_matrix_type full
_refine_ls_number_parameters 249
_refine_ls_number_reflns 4195
_refine_ls_number_restraints 0
_refine_ls_restrained_S_all 1.054
_refine_ls_R_factor_all 0.1290
_refine_ls_R_factor_gt 0.0974
_refine_ls_shift/su_max 0.000
_refine_ls_shift/su_mean 0.000
_refine_ls_structure_factor_coef Fsqd
_refine_ls_weighting_details 'w=1/[\s^2^(Fo^2^)+(0.0866P)^2^+30.0175P] where P=(Fo^2^+2Fc^2^)/3'
_refine_ls_weighting_scheme calc
_refine_ls_wR_factor_gt 0.2335
_refine_ls_wR_factor_ref 0.2545
_reflns_Friedel_coverage 0.000
_reflns_number_gt 2903
_reflns_number_total 4195
_reflns_threshold_expression 'I > 2\s(I)'
_cod_data_source_file c9sc00078j2.cif
_cod_data_source_block 170517_yjs_br_pd_2nd_pl
_cod_database_code 1550690
_shelx_shelxl_version_number 2016/6
_chemical_oxdiff_formula 'c10 h10 n2 o8 Br1 PD1 b1'
_shelx_space_group_comment
;
The symmetry employed for this shelxl refinement is uniquely defined
by the following loop, which should always be used as a source of
symmetry information in preference to the above space-group names.
They are only intended as comments.
;
_shelx_estimated_absorpt_t_max 0.785
_shelx_estimated_absorpt_t_min 0.415
_reflns_odcompleteness_completeness 99.72
_reflns_odcompleteness_iscentric 1
_reflns_odcompleteness_theta 26.32
_olex2_refinement_description
;
1. Fixed Uiso
 At 1.2 times of:
  All B(H) groups, All N(H) groups
 At 1.5 times of:
  All C(H,H,H) groups
2.a Ternary CH refined with riding coordinates:
 N3(H3A)
2.b Idealised Me refined as rotating group:
 C4(H4A,H4B,H4C), C6(H6A,H6B,H6C), C7(H7A,H7B,H7C), C8(H8A,H8B,H8C), C9(H9A,
 H9B,H9C)
2.c Boron cage BH refined with riding coordinates:
 B2(H2), B3(H3), B4(H4), B5(H5), B6(H6), B7(H7), B8(H8), B9(H9), B10(H10)
;
_olex2_submission_special_instructions 'No special instructions were received'

loop_
_space_group_symop_operation_xyz
'x, y, z'
'-x, y+1/2, -z+1/2'
'-x, -y, -z'
'x, -y-1/2, z-1/2'

loop_
_atom_site_label
_atom_site_type_symbol
_atom_site_fract_x
_atom_site_fract_y
_atom_site_fract_z
_atom_site_U_iso_or_equiv
_atom_site_adp_type
_atom_site_occupancy
_atom_site_site_symmetry_order
_atom_site_calc_flag
_atom_site_refinement_flags_posn
Pd1 Pd 0.76880(11) 0.50120(8) 0.09201(4) 0.0528(3) Uani 1 1 d .
Br1 Br 0.6191(3) 0.05424(18) 0.25805(6) 0.0935(6) Uani 1 1 d .
O1 O 0.7904(10) 0.3885(8) 0.0280(3) 0.058(2) Uani 1 1 d .
O2 O 0.8133(11) 0.1900(8) -0.0051(3) 0.063(2) Uani 1 1 d .
N1 N 0.7904(15) 0.6825(10) 0.0437(5) 0.074(3) Uani 1 1 d .
N2 N 0.7635(12) 0.5918(9) 0.1590(5) 0.060(3) Uani 1 1 d .
C1 C 0.7528(12) 0.2022(9) 0.0816(4) 0.040(2) Uani 1 1 d .
C2 C 0.7868(14) 0.2629(11) 0.0311(4) 0.050(3) Uani 1 1 d .
C3 C 0.7953(14) 0.7626(11) 0.0147(5) 0.052(3) Uani 1 1 d .
C4 C 0.8060(14) 0.8640(11) -0.0233(5) 0.055(3) Uani 1 1 d .
H4A H 0.850781 0.826927 -0.051859 0.082 Uiso 1 1 calc GR
H4B H 0.869218 0.935582 -0.009091 0.082 Uiso 1 1 calc GR
H4C H 0.705102 0.897190 -0.034359 0.082 Uiso 1 1 calc GR
C5 C 0.7651(15) 0.6402(12) 0.1978(6) 0.060(3) Uani 1 1 d .
C6 C 0.772(2) 0.7002(17) 0.2473(6) 0.092(5) Uani 1 1 d .
H6A H 0.685515 0.758654 0.248691 0.138 Uiso 1 1 calc GR
H6B H 0.865396 0.750082 0.253695 0.138 Uiso 1 1 calc GR
H6C H 0.768929 0.632041 0.272639 0.138 Uiso 1 1 calc GR
B1 B 0.7357(16) 0.3254(13) 0.1254(5) 0.051(3) Uani 1 1 d .
B2 B 0.8965(16) 0.2129(13) 0.1302(5) 0.048(3) Uani 1 1 d .
H2 H 1.014434 0.247398 0.126929 0.058 Uiso 1 1 calc R
B3 B 0.8264(16) 0.0572(13) 0.1047(5) 0.050(3) Uani 1 1 d .
H3 H 0.900306 -0.009483 0.084966 0.060 Uiso 1 1 calc R
B4 B 0.6327(14) 0.0731(12) 0.0844(4) 0.042(3) Uani 1 1 d .
H4 H 0.581065 0.016725 0.051262 0.050 Uiso 1 1 calc R
B5 B 0.5752(15) 0.2369(13) 0.0967(5) 0.047(3) Uani 1 1 d .
H5 H 0.485417 0.286976 0.071321 0.057 Uiso 1 1 calc R
B6 B 0.5984(17) 0.2662(14) 0.1641(5) 0.055(3) Uani 1 1 d .
H6 H 0.524501 0.333329 0.183726 0.066 Uiso 1 1 calc R
B7 B 0.7999(16) 0.2494(12) 0.1844(5) 0.052(3) Uani 1 1 d .
H7 H 0.855905 0.305438 0.216947 0.062 Uiso 1 1 calc R
B8 B 0.8552(17) 0.0816(14) 0.1707(5) 0.056(3) Uani 1 1 d .
H8 H 0.946577 0.029486 0.194641 0.067 Uiso 1 1 calc R
B9 B 0.6884(18) -0.0049(14) 0.1422(5) 0.055(3) Uani 1 1 d .
H9 H 0.671565 -0.111900 0.148196 0.066 Uiso 1 1 calc R
B10 B 0.5296(17) 0.1084(14) 0.1371(5) 0.055(3) Uani 1 1 d .
H10 H 0.410698 0.074820 0.139166 0.066 Uiso 1 1 calc R
B11 B 0.6707(19) 0.1172(13) 0.1906(6) 0.058(4) Uani 1 1 d .
N3 N 0.2397(12) 0.6778(11) 0.0933(4) 0.060(3) Uani 1 1 d .
H3A H 0.206842 0.712860 0.059330 0.073 Uiso 1 1 calc R
C7 C 0.4036(19) 0.690(3) 0.1012(8) 0.146(10) Uani 1 1 d .
H7A H 0.435322 0.698879 0.136910 0.219 Uiso 1 1 calc GR
H7B H 0.435430 0.766810 0.083485 0.219 Uiso 1 1 calc GR
H7C H 0.450004 0.611822 0.088404 0.219 Uiso 1 1 calc GR
C8 C 0.184(3) 0.5334(16) 0.0946(6) 0.113(7) Uani 1 1 d .
H8A H 0.237208 0.488742 0.123393 0.169 Uiso 1 1 calc GR
H8B H 0.205465 0.489091 0.063882 0.169 Uiso 1 1 calc GR
H8C H 0.075768 0.531975 0.097290 0.169 Uiso 1 1 calc GR
C9 C 0.162(3) 0.753(2) 0.1290(7) 0.129(8) Uani 1 1 d .
H9A H 0.052604 0.746176 0.120310 0.193 Uiso 1 1 calc GR
H9B H 0.191883 0.844858 0.127728 0.193 Uiso 1 1 calc GR
H9C H 0.188135 0.719082 0.162664 0.193 Uiso 1 1 calc GR

loop_
_atom_site_aniso_label
_atom_site_aniso_U_11
_atom_site_aniso_U_22
_atom_site_aniso_U_33
_atom_site_aniso_U_23
_atom_site_aniso_U_13
_atom_site_aniso_U_12
Pd1 0.0632(6) 0.0323(5) 0.0636(6) 0.0044(4) 0.0095(4) -0.0014(4)
Br1 0.1500(17) 0.0769(11) 0.0570(9) 0.0087(7) 0.0274(9) -0.0037(10)
O1 0.082(6) 0.038(4) 0.055(5) 0.003(4) 0.018(4) -0.003(4)
O2 0.095(7) 0.045(5) 0.050(5) -0.002(4) 0.014(4) 0.010(4)
N1 0.112(10) 0.030(5) 0.081(8) 0.014(5) 0.015(7) 0.005(6)
N2 0.062(7) 0.024(5) 0.094(9) 0.000(5) 0.012(6) 0.004(4)
C1 0.051(6) 0.026(5) 0.041(6) 0.004(4) 0.000(5) 0.001(4)
C2 0.059(7) 0.044(7) 0.045(7) 0.005(5) 0.005(5) 0.001(5)
C3 0.057(7) 0.032(6) 0.067(8) -0.001(6) 0.013(6) -0.004(5)
C4 0.059(7) 0.037(6) 0.069(8) 0.011(5) 0.010(6) -0.004(5)
C5 0.058(8) 0.040(7) 0.081(10) -0.005(7) -0.001(7) 0.013(6)
C6 0.114(13) 0.090(12) 0.070(10) -0.026(9) -0.002(9) 0.020(10)
B1 0.059(8) 0.035(6) 0.055(8) -0.007(6) -0.004(6) 0.002(6)
B2 0.050(7) 0.050(7) 0.043(7) -0.002(6) -0.001(6) -0.006(6)
B3 0.056(8) 0.035(6) 0.060(8) 0.002(6) 0.004(6) 0.005(6)
B4 0.054(7) 0.036(6) 0.033(6) 0.001(5) -0.001(5) -0.009(5)
B5 0.049(7) 0.049(7) 0.043(7) 0.003(6) 0.003(6) -0.004(6)
B6 0.067(9) 0.050(8) 0.050(8) -0.003(6) 0.015(7) -0.001(7)
B7 0.063(9) 0.035(7) 0.055(8) 0.002(6) -0.004(6) -0.009(6)
B8 0.069(9) 0.049(8) 0.045(8) 0.004(6) -0.014(6) -0.004(7)
B9 0.083(10) 0.040(7) 0.041(7) 0.001(6) 0.007(6) -0.002(7)
B10 0.061(9) 0.049(8) 0.057(9) 0.008(6) 0.010(7) -0.012(6)
B11 0.086(10) 0.035(7) 0.056(8) -0.003(6) 0.016(7) -0.014(7)
N3 0.058(6) 0.066(7) 0.058(7) 0.019(5) 0.006(5) 0.001(5)
C7 0.058(10) 0.26(3) 0.112(16) 0.075(18) -0.013(10) -0.022(14)
C8 0.21(2) 0.069(11) 0.064(10) 0.021(8) 0.027(12) 0.023(12)
C9 0.138(18) 0.18(2) 0.075(13) 0.035(13) 0.019(12) 0.035(16)

loop_
_atom_type_symbol
_atom_type_description
_atom_type_scat_dispersion_real
_atom_type_scat_dispersion_imag
_atom_type_scat_source
C C 0.0033 0.0016 'International Tables Vol C Tables 4.2.6.8 and 6.1.1.4'
H H 0.0000 0.0000 'International Tables Vol C Tables 4.2.6.8 and 6.1.1.4'
B B 0.0013 0.0007 'International Tables Vol C Tables 4.2.6.8 and 6.1.1.4'
Br Br -0.2901 2.4595 'International Tables Vol C Tables 4.2.6.8 and 6.1.1.4'
N N 0.0061 0.0033 'International Tables Vol C Tables 4.2.6.8 and 6.1.1.4'
O O 0.0106 0.0060 'International Tables Vol C Tables 4.2.6.8 and 6.1.1.4'
Pd Pd -0.9988 1.0072 'International Tables Vol C Tables 4.2.6.8 and 6.1.1.4'

loop_
_geom_angle_atom_site_label_1
_geom_angle_atom_site_label_2
_geom_angle_atom_site_label_3
_geom_angle
O1 Pd1 N1 87.7(4)
N2 Pd1 O1 172.5(4)
N2 Pd1 N1 98.3(4)
N2 Pd1 B1 89.7(5)
B1 Pd1 O1 84.6(4)
B1 Pd1 N1 171.2(5)
C2 O1 Pd1 119.5(7)
C3 N1 Pd1 171.3(11)
C5 N2 Pd1 177.4(11)
C2 C1 B1 109.9(8)
C2 C1 B2 116.0(9)
C2 C1 B3 124.2(9)
C2 C1 B4 121.9(9)
C2 C1 B5 113.1(9)
B2 C1 B1 63.5(7)
B3 C1 B1 116.0(9)
B3 C1 B2 63.7(7)
B4 C1 B1 115.6(9)
B4 C1 B2 115.6(8)
B4 C1 B3 62.0(7)
B4 C1 B5 63.3(7)
B5 C1 B1 62.8(7)
B5 C1 B2 115.9(9)
B5 C1 B3 115.0(9)
O1 C2 C1 117.6(10)
O2 C2 O1 122.0(10)
O2 C2 C1 120.4(10)
N1 C3 C4 178.1(14)
C3 C4 H4A 109.5
C3 C4 H4B 109.5
C3 C4 H4C 109.5
H4A C4 H4B 109.5
H4A C4 H4C 109.5
H4B C4 H4C 109.5
N2 C5 C6 178.3(15)
C5 C6 H6A 109.5
C5 C6 H6B 109.5
C5 C6 H6C 109.5
H6A C6 H6B 109.5
H6A C6 H6C 109.5
H6B C6 H6C 109.5
C1 B1 Pd1 108.3(8)
C1 B1 B2 58.1(7)
C1 B1 B5 57.7(7)
C1 B1 B6 105.1(9)
C1 B1 B7 103.9(9)
B2 B1 Pd1 115.9(9)
B5 B1 Pd1 113.5(8)
B5 B1 B2 107.2(9)
B5 B1 B7 109.0(9)
B6 B1 Pd1 133.7(9)
B6 B1 B2 108.8(10)
B6 B1 B5 61.3(8)
B6 B1 B7 61.1(8)
B7 B1 Pd1 135.8(8)
B7 B1 B2 59.5(8)
C1 B2 B1 58.4(7)
C1 B2 H2 125.8
C1 B2 B3 57.6(7)
C1 B2 B7 104.2(9)
C1 B2 B8 103.2(9)
B1 B2 H2 122.0
B3 B2 B1 106.8(9)
B3 B2 H2 122.3
B7 B2 B1 59.5(8)
B7 B2 H2 121.8
B7 B2 B3 108.1(9)
B8 B2 B1 107.9(10)
B8 B2 H2 122.5
B8 B2 B3 59.1(7)
B8 B2 B7 61.3(8)
C1 B3 B2 58.8(7)
C1 B3 H3 125.2
C1 B3 B4 58.8(7)
C1 B3 B8 104.5(9)
C1 B3 B9 104.7(10)
B2 B3 H3 121.1
B4 B3 B2 108.8(9)
B4 B3 H3 120.9
B4 B3 B8 109.4(10)
B4 B3 B9 59.9(8)
B8 B3 B2 59.6(8)
B8 B3 H3 121.8
B8 B3 B9 61.7(8)
B9 B3 B2 109.2(10)
B9 B3 H3 121.6
C1 B4 B3 59.2(7)
C1 B4 H4 124.9
C1 B4 B5 58.4(7)
C1 B4 B9 105.5(9)
C1 B4 B10 104.6(8)
B3 B4 H4 120.5
B3 B4 B5 108.6(9)
B3 B4 B9 60.6(8)
B3 B4 B10 109.7(9)
B5 B4 H4 121.7
B5 B4 B10 59.3(7)
B9 B4 H4 121.4
B9 B4 B5 108.6(9)
B9 B4 B10 61.4(8)
B10 B4 H4 121.9
C1 B5 B1 59.5(7)
C1 B5 B4 58.3(7)
C1 B5 H5 124.8
C1 B5 B6 104.8(9)
C1 B5 B10 105.4(9)
B1 B5 H5 121.1
B1 B5 B6 59.2(8)
B4 B5 B1 108.7(9)
B4 B5 H5 121.1
B4 B5 B6 109.3(9)
B6 B5 H5 121.9
B10 B5 B1 109.3(10)
B10 B5 B4 60.6(7)
B10 B5 H5 121.1
B10 B5 B6 61.6(8)
B1 B6 B5 59.5(7)
B1 B6 H6 122.4
B1 B6 B7 59.8(8)
B1 B6 B10 106.6(9)
B5 B6 H6 123.8
B5 B6 B10 57.8(7)
B7 B6 B5 106.7(9)
B7 B6 H6 121.6
B7 B6 B10 108.1(10)
B10 B6 H6 122.3
B11 B6 B1 106.4(10)
B11 B6 B5 104.8(10)
B11 B6 H6 123.0
B11 B6 B7 59.7(8)
B11 B6 B10 59.9(8)
B1 B7 B6 59.0(8)
B1 B7 H7 122.8
B1 B7 B8 107.1(9)
B2 B7 B1 60.9(8)
B2 B7 B6 108.3(9)
B2 B7 H7 121.7
B2 B7 B8 58.9(8)
B6 B7 H7 122.0
B6 B7 B8 107.7(9)
B8 B7 H7 122.0
B11 B7 B1 104.9(10)
B11 B7 B2 106.4(9)
B11 B7 B6 58.7(8)
B11 B7 H7 123.5
B11 B7 B8 60.1(8)
B2 B8 B7 59.7(8)
B2 B8 H8 121.7
B2 B8 B9 108.5(9)
B2 B8 B11 106.1(10)
B3 B8 B2 61.2(7)
B3 B8 B7 108.5(9)
B3 B8 H8 121.8
B3 B8 B9 59.2(7)
B3 B8 B11 106.2(10)
B7 B8 H8 121.6
B9 B8 B7 108.3(10)
B9 B8 H8 121.4
B11 B8 B7 58.9(8)
B11 B8 H8 123.5
B11 B8 B9 60.0(8)
B3 B9 B8 59.1(8)
B3 B9 H9 122.7
B3 B9 B10 107.8(9)
B3 B9 B11 105.9(10)
B4 B9 B3 59.4(7)
B4 B9 B8 106.9(9)
B4 B9 H9 122.5
B4 B9 B10 60.2(7)
B4 B9 B11 106.3(9)
B8 B9 H9 121.9
B10 B9 B8 108.3(10)
B10 B9 H9 121.2
B11 B9 B8 59.7(8)
B11 B9 H9 123.1
B11 B9 B10 59.6(8)
B4 B10 B6 108.0(9)
B4 B10 B9 58.5(7)
B4 B10 H10 122.6
B4 B10 B11 105.4(10)
B5 B10 B4 60.1(7)
B5 B10 B6 60.5(7)
B5 B10 B9 107.0(10)
B5 B10 H10 122.3
B5 B10 B11 105.3(9)
B6 B10 H10 121.7
B9 B10 B6 107.6(10)
B9 B10 H10 122.1
B11 B10 B6 58.0(8)
B11 B10 B9 60.2(8)
B11 B10 H10 123.9
B6 B11 Br1 121.8(9)
B6 B11 B7 61.6(8)
B6 B11 B8 110.9(10)
B6 B11 B9 111.0(10)
B6 B11 B10 62.1(8)
B7 B11 Br1 122.0(9)
B7 B11 B8 61.1(8)
B7 B11 B9 110.4(10)
B7 B11 B10 111.3(10)
B8 B11 Br1 119.7(10)
B8 B11 B9 60.3(8)
B9 B11 Br1 117.8(8)
B10 B11 Br1 119.5(9)
B10 B11 B8 109.3(10)
B10 B11 B9 60.2(8)
C7 N3 H3A 107.3
C7 N3 C8 113.0(16)
C7 N3 C9 113.4(16)
C8 N3 H3A 107.3
C9 N3 H3A 107.3
C9 N3 C8 108.3(14)
N3 C7 H7A 109.5
N3 C7 H7B 109.5
N3 C7 H7C 109.5
H7A C7 H7B 109.5
H7A C7 H7C 109.5
H7B C7 H7C 109.5
N3 C8 H8A 109.5
N3 C8 H8B 109.5
N3 C8 H8C 109.5
H8A C8 H8B 109.5
H8A C8 H8C 109.5
H8B C8 H8C 109.5
N3 C9 H9A 109.5
N3 C9 H9B 109.5
N3 C9 H9C 109.5
H9A C9 H9B 109.5
H9A C9 H9C 109.5
H9B C9 H9C 109.5

loop_
_geom_bond_atom_site_label_1
_geom_bond_atom_site_label_2
_geom_bond_distance
Pd1 O1 2.059(8)
Pd1 N1 2.244(10)
Pd1 N2 1.995(12)
Pd1 B1 2.010(14)
Br1 B11 1.987(14)
O1 C2 1.267(13)
O2 C2 1.244(13)
N1 C3 1.115(15)
N2 C5 1.133(16)
C1 C2 1.524(15)
C1 B1 1.711(16)
C1 B2 1.705(16)
C1 B3 1.683(16)
C1 B4 1.676(15)
C1 B5 1.679(17)
C3 C4 1.441(16)
C4 H4A 0.9600
C4 H4B 0.9600
C4 H4C 0.9600
C5 C6 1.436(19)
C6 H6A 0.9600
C6 H6B 0.9600
C6 H6C 0.9600
B1 B2 1.799(19)
B1 B5 1.766(18)
B1 B6 1.76(2)
B1 B7 1.774(19)
B2 H2 1.1000
B2 B3 1.788(18)
B2 B7 1.77(2)
B2 B8 1.759(19)
B3 H3 1.1000
B3 B4 1.731(18)
B3 B8 1.751(19)
B3 B9 1.75(2)
B4 H4 1.1000
B4 B5 1.761(18)
B4 B9 1.740(17)
B4 B10 1.770(19)
B5 H5 1.1000
B5 B6 1.797(18)
B5 B10 1.747(18)
B6 H6 1.1000
B6 B7 1.80(2)
B6 B10 1.82(2)
B6 B11 1.74(2)
B7 H7 1.1000
B7 B8 1.802(19)
B7 B11 1.762(18)
B8 H8 1.1000
B8 B9 1.80(2)
B8 B11 1.78(2)
B9 H9 1.1000
B9 B10 1.79(2)
B9 B11 1.790(19)
B10 H10 1.1000
B10 B11 1.78(2)
N3 H3A 0.9800
N3 C7 1.433(18)
N3 C8 1.53(2)
N3 C9 1.43(2)
C7 H7A 0.9600
C7 H7B 0.9600
C7 H7C 0.9600
C8 H8A 0.9600
C8 H8B 0.9600
C8 H8C 0.9600
C9 H9A 0.9600
C9 H9B 0.9600
C9 H9C 0.9600

loop_
_geom_torsion_atom_site_label_1
_geom_torsion_atom_site_label_2
_geom_torsion_atom_site_label_3
_geom_torsion_atom_site_label_4
_geom_torsion
Pd1 O1 C2 O2 -173.3(9)
Pd1 O1 C2 C1 5.1(14)
Pd1 B1 B2 C1 -96.2(9)
Pd1 B1 B2 B3 -128.7(9)
Pd1 B1 B2 B7 129.8(9)
Pd1 B1 B2 B8 169.0(8)
Pd1 B1 B5 C1 97.4(9)
Pd1 B1 B5 B4 129.9(8)
Pd1 B1 B5 B6 -128.3(10)
Pd1 B1 B5 B10 -165.6(8)
Pd1 B1 B6 B5 96.1(12)
Pd1 B1 B6 B7 -127.3(12)
Pd1 B1 B6 B10 131.1(11)
Pd1 B1 B6 B11 -166.1(10)
Pd1 B1 B7 B2 -97.0(13)
Pd1 B1 B7 B6 124.3(14)
Pd1 B1 B7 B8 -134.9(11)
Pd1 B1 B7 B11 162.3(11)
C1 B1 B2 B3 -32.5(8)
C1 B1 B2 B7 -134.1(9)
C1 B1 B2 B8 -94.8(9)
C1 B1 B5 B4 32.4(8)
C1 B1 B5 B6 134.2(9)
C1 B1 B5 B10 96.9(10)
C1 B1 B6 B5 -38.9(8)
C1 B1 B6 B7 97.8(9)
C1 B1 B6 B10 -3.9(12)
C1 B1 B6 B11 58.9(11)
C1 B1 B7 B2 38.9(8)
C1 B1 B7 B6 -99.8(10)
C1 B1 B7 B8 0.9(12)
C1 B1 B7 B11 -61.8(11)
C1 B2 B3 B4 -32.1(8)
C1 B2 B3 B8 -134.0(10)
C1 B2 B3 B9 -95.9(10)
C1 B2 B7 B1 -39.1(8)
C1 B2 B7 B6 -2.6(11)
C1 B2 B7 B8 97.5(9)
C1 B2 B7 B11 59.1(11)
C1 B2 B8 B3 38.6(8)
C1 B2 B8 B7 -99.1(10)
C1 B2 B8 B9 1.7(12)
C1 B2 B8 B11 -61.4(11)
C1 B3 B4 B5 -32.5(8)
C1 B3 B4 B9 -133.9(9)
C1 B3 B4 B10 -95.6(9)
C1 B3 B8 B2 -39.4(9)
C1 B3 B8 B7 -1.6(13)
C1 B3 B8 B9 99.1(10)
C1 B3 B8 B11 60.3(11)
C1 B3 B9 B4 39.6(8)
C1 B3 B9 B8 -98.8(10)
C1 B3 B9 B10 2.4(12)
C1 B3 B9 B11 -60.2(12)
C1 B4 B5 B1 -32.9(8)
C1 B4 B5 B6 -95.9(9)
C1 B4 B5 B10 -135.1(9)
C1 B4 B9 B3 -40.0(8)
C1 B4 B9 B8 -3.4(12)
C1 B4 B9 B10 98.4(9)
C1 B4 B9 B11 59.2(11)
C1 B4 B10 B5 38.4(8)
C1 B4 B10 B6 0.1(12)
C1 B4 B10 B9 -99.9(9)
C1 B4 B10 B11 -60.7(10)
C1 B5 B6 B1 39.7(8)
C1 B5 B6 B7 1.4(11)
C1 B5 B6 B10 -99.8(10)
C1 B5 B6 B11 -60.9(11)
C1 B5 B10 B4 -38.5(8)
C1 B5 B10 B6 98.8(10)
C1 B5 B10 B9 -2.2(12)
C1 B5 B10 B11 60.7(11)
C2 C1 B1 Pd1 -0.3(11)
C2 C1 B1 B2 -109.9(10)
C2 C1 B1 B5 106.5(10)
C2 C1 B1 B6 147.1(9)
C2 C1 B1 B7 -149.6(9)
C2 C1 B2 B1 100.4(10)
C2 C1 B2 B3 -117.2(11)
C2 C1 B2 B7 140.1(9)
C2 C1 B2 B8 -156.6(9)
C2 C1 B3 B2 104.8(11)
C2 C1 B3 B4 -111.2(11)
C2 C1 B3 B8 144.7(10)
C2 C1 B3 B9 -151.4(10)
C2 C1 B4 B3 114.8(11)
C2 C1 B4 B5 -101.9(11)
C2 C1 B4 B9 155.5(10)
C2 C1 B4 B10 -140.7(10)
C2 C1 B5 B1 -101.4(10)
C2 C1 B5 B4 115.3(10)
C2 C1 B5 B6 -140.9(9)
C2 C1 B5 B10 155.0(9)
B1 C1 C2 O1 -3.0(14)
B1 C1 C2 O2 175.4(11)
B1 C1 B2 B3 142.4(10)
B1 C1 B2 B7 39.7(8)
B1 C1 B2 B8 103.0(10)
B1 C1 B3 B2 -37.4(10)
B1 C1 B3 B4 106.5(10)
B1 C1 B3 B8 2.4(13)
B1 C1 B3 B9 66.4(12)
B1 C1 B4 B3 -107.2(10)
B1 C1 B4 B5 36.1(9)
B1 C1 B4 B9 -66.5(11)
B1 C1 B4 B10 -2.8(12)
B1 C1 B5 B4 -143.3(9)
B1 C1 B5 B6 -39.5(8)
B1 C1 B5 B10 -103.7(10)
B1 B2 B3 C1 32.9(8)
B1 B2 B3 B4 0.8(12)
B1 B2 B3 B8 -101.1(10)
B1 B2 B3 B9 -63.0(12)
B1 B2 B7 B6 36.6(9)
B1 B2 B7 B8 136.6(10)
B1 B2 B7 B11 98.3(10)
B1 B2 B8 B3 99.2(10)
B1 B2 B8 B7 -38.5(9)
B1 B2 B8 B9 62.4(12)
B1 B2 B8 B11 -0.7(12)
B1 B5 B6 B7 -38.3(8)
B1 B5 B6 B10 -139.5(10)
B1 B5 B6 B11 -100.5(11)
B1 B5 B10 B4 -101.1(10)
B1 B5 B10 B6 36.2(9)
B1 B5 B10 B9 -64.8(12)
B1 B5 B10 B11 -1.9(13)
B1 B6 B7 B2 -37.4(9)
B1 B6 B7 B8 -99.7(10)
B1 B6 B7 B11 -135.8(10)
B1 B6 B10 B4 2.4(13)
B1 B6 B10 B5 -35.7(9)
B1 B6 B10 B9 64.2(12)
B1 B6 B10 B11 99.7(11)
B1 B6 B11 Br1 150.9(9)
B1 B6 B11 B7 38.9(9)
B1 B6 B11 B8 1.5(13)
B1 B6 B11 B9 -63.6(13)
B1 B6 B11 B10 -100.0(10)
B1 B7 B8 B2 38.9(9)
B1 B7 B8 B3 0.4(13)
B1 B7 B8 B9 -62.3(12)
B1 B7 B8 B11 -97.7(10)
B1 B7 B11 Br1 -149.8(10)
B1 B7 B11 B6 -38.2(9)
B1 B7 B11 B8 101.4(10)
B1 B7 B11 B9 65.3(13)
B1 B7 B11 B10 0.4(13)
B2 C1 C2 O1 -72.5(13)
B2 C1 C2 O2 105.9(12)
B2 C1 B1 Pd1 109.6(9)
B2 C1 B1 B5 -143.6(9)
B2 C1 B1 B6 -103.0(10)
B2 C1 B1 B7 -39.6(9)
B2 C1 B3 B4 144.0(9)
B2 C1 B3 B8 39.8(9)
B2 C1 B3 B9 103.8(10)
B2 C1 B4 B3 -35.8(9)
B2 C1 B4 B5 107.5(10)
B2 C1 B4 B9 4.9(12)
B2 C1 B4 B10 68.7(11)
B2 C1 B5 B1 36.2(9)
B2 C1 B5 B4 -107.1(9)
B2 C1 B5 B6 -3.3(12)
B2 C1 B5 B10 -67.4(11)
B2 B1 B5 C1 -31.8(8)
B2 B1 B5 B4 0.6(12)
B2 B1 B5 B6 102.4(10)
B2 B1 B5 B10 65.1(12)
B2 B1 B6 B5 -99.7(10)
B2 B1 B6 B7 36.9(9)
B2 B1 B6 B10 -64.7(12)
B2 B1 B6 B11 -1.9(12)
B2 B1 B7 B6 -138.7(9)
B2 B1 B7 B8 -38.0(9)
B2 B1 B7 B11 -100.7(10)
B2 B3 B4 C1 32.1(8)
B2 B3 B4 B5 -0.4(12)
B2 B3 B4 B9 -101.8(10)
B2 B3 B4 B10 -63.5(11)
B2 B3 B8 B7 37.8(9)
B2 B3 B8 B9 138.5(10)
B2 B3 B8 B11 99.8(10)
B2 B3 B9 B4 101.2(10)
B2 B3 B9 B8 -37.2(9)
B2 B3 B9 B10 63.9(12)
B2 B3 B9 B11 1.4(13)
B2 B7 B8 B3 -38.5(9)
B2 B7 B8 B9 -101.2(10)
B2 B7 B8 B11 -136.6(10)
B2 B7 B11 Br1 146.7(10)
B2 B7 B11 B6 -101.7(10)
B2 B7 B11 B8 37.8(9)
B2 B7 B11 B9 1.8(13)
B2 B7 B11 B10 -63.2(13)
B2 B8 B9 B3 37.7(9)
B2 B8 B9 B4 1.0(13)
B2 B8 B9 B10 -62.4(12)
B2 B8 B9 B11 -98.2(11)
B2 B8 B11 Br1 -150.6(8)
B2 B8 B11 B6 -0.5(13)
B2 B8 B11 B7 -38.1(9)
B2 B8 B11 B9 102.5(10)
B2 B8 B11 B10 66.1(11)
B3 C1 C2 O1 -147.2(11)
B3 C1 C2 O2 31.2(16)
B3 C1 B1 Pd1 147.1(8)
B3 C1 B1 B2 37.5(10)
B3 C1 B1 B5 -106.1(10)
B3 C1 B1 B6 -65.5(12)
B3 C1 B1 B7 -2.2(13)
B3 C1 B2 B1 -142.4(10)
B3 C1 B2 B7 -102.7(10)
B3 C1 B2 B8 -39.4(9)
B3 C1 B4 B5 143.3(9)
B3 C1 B4 B9 40.7(9)
B3 C1 B4 B10 104.5(10)
B3 C1 B5 B1 107.7(10)
B3 C1 B5 B4 -35.6(9)
B3 C1 B5 B6 68.2(11)
B3 C1 B5 B10 4.0(12)
B3 B2 B7 B1 -99.2(10)
B3 B2 B7 B6 -62.6(11)
B3 B2 B7 B8 37.5(9)
B3 B2 B7 B11 -0.9(12)
B3 B2 B8 B7 -137.7(10)
B3 B2 B8 B9 -36.9(9)
B3 B2 B8 B11 -100.0(10)
B3 B4 B5 C1 32.8(8)
B3 B4 B5 B1 -0.2(12)
B3 B4 B5 B6 -63.1(11)
B3 B4 B5 B10 -102.3(10)
B3 B4 B9 B8 36.6(9)
B3 B4 B9 B10 138.4(10)
B3 B4 B9 B11 99.2(11)
B3 B4 B10 B5 100.4(10)
B3 B4 B10 B6 62.1(12)
B3 B4 B10 B9 -37.9(9)
B3 B4 B10 B11 1.3(12)
B3 B8 B9 B4 -36.7(9)
B3 B8 B9 B10 -100.2(10)
B3 B8 B9 B11 -136.0(10)
B3 B8 B11 Br1 145.4(8)
B3 B8 B11 B6 -64.5(12)
B3 B8 B11 B7 -102.2(10)
B3 B8 B11 B9 38.4(9)
B3 B8 B11 B10 2.1(12)
B3 B9 B10 B4 36.9(9)
B3 B9 B10 B5 -0.1(13)
B3 B9 B10 B6 -63.8(12)
B3 B9 B10 B11 -98.4(10)
B3 B9 B11 Br1 -148.5(9)
B3 B9 B11 B6 64.4(13)
B3 B9 B11 B7 -2.0(14)
B3 B9 B11 B8 -38.3(9)
B3 B9 B11 B10 101.6(10)
B4 C1 C2 O1 137.0(11)
B4 C1 C2 O2 -44.6(16)
B4 C1 B1 Pd1 -143.1(8)
B4 C1 B1 B2 107.3(9)
B4 C1 B1 B5 -36.3(9)
B4 C1 B1 B6 4.3(12)
B4 C1 B1 B7 67.7(11)
B4 C1 B2 B1 -107.2(10)
B4 C1 B2 B3 35.2(9)
B4 C1 B2 B7 -67.5(11)
B4 C1 B2 B8 -4.2(12)
B4 C1 B3 B2 -144.0(9)
B4 C1 B3 B8 -104.1(10)
B4 C1 B3 B9 -40.2(8)
B4 C1 B5 B1 143.3(9)
B4 C1 B5 B6 103.8(9)
B4 C1 B5 B10 39.7(8)
B4 B3 B8 B2 -101.0(10)
B4 B3 B8 B7 -63.2(12)
B4 B3 B8 B9 37.6(9)
B4 B3 B8 B11 -1.2(12)
B4 B3 B9 B8 -138.4(10)
B4 B3 B9 B10 -37.2(9)
B4 B3 B9 B11 -99.8(10)
B4 B5 B6 B1 100.7(10)
B4 B5 B6 B7 62.4(11)
B4 B5 B6 B10 -38.7(9)
B4 B5 B6 B11 0.2(13)
B4 B5 B10 B6 137.3(10)
B4 B5 B10 B9 36.3(9)
B4 B5 B10 B11 99.2(10)
B4 B9 B10 B5 -37.0(9)
B4 B9 B10 B6 -100.7(10)
B4 B9 B10 B11 -135.3(10)
B4 B9 B11 Br1 149.4(9)
B4 B9 B11 B6 2.3(14)
B4 B9 B11 B7 -64.1(13)
B4 B9 B11 B8 -100.4(10)
B4 B9 B11 B10 39.5(9)
B4 B10 B11 Br1 -145.5(8)
B4 B10 B11 B6 101.9(10)
B4 B10 B11 B7 63.5(12)
B4 B10 B11 B8 -2.1(12)
B4 B10 B11 B9 -38.5(8)
B5 C1 C2 O1 65.0(13)
B5 C1 C2 O2 -116.6(12)
B5 C1 B1 Pd1 -106.8(9)
B5 C1 B1 B2 143.6(9)
B5 C1 B1 B6 40.6(9)
B5 C1 B1 B7 103.9(10)
B5 C1 B2 B1 -35.9(9)
B5 C1 B2 B3 106.5(10)
B5 C1 B2 B7 3.8(12)
B5 C1 B2 B8 67.1(11)
B5 C1 B3 B2 -107.9(10)
B5 C1 B3 B4 36.1(9)
B5 C1 B3 B8 -68.1(11)
B5 C1 B3 B9 -4.1(12)
B5 C1 B4 B3 -143.3(9)
B5 C1 B4 B9 -102.6(9)
B5 C1 B4 B10 -38.8(8)
B5 B1 B2 C1 31.7(8)
B5 B1 B2 B3 -0.9(12)
B5 B1 B2 B7 -102.4(10)
B5 B1 B2 B8 -63.1(11)
B5 B1 B6 B7 136.6(10)
B5 B1 B6 B10 35.0(9)
B5 B1 B6 B11 97.8(10)
B5 B1 B7 B2 99.2(10)
B5 B1 B7 B6 -39.6(9)
B5 B1 B7 B8 61.2(12)
B5 B1 B7 B11 -1.5(13)
B5 B4 B9 B3 -101.3(10)
B5 B4 B9 B8 -64.7(12)
B5 B4 B9 B10 37.1(9)
B5 B4 B9 B11 -2.1(12)
B5 B4 B10 B6 -38.4(9)
B5 B4 B10 B9 -138.4(10)
B5 B4 B10 B11 -99.1(10)
B5 B6 B7 B1 38.2(8)
B5 B6 B7 B2 0.8(12)
B5 B6 B7 B8 -61.5(12)
B5 B6 B7 B11 -97.7(10)
B5 B6 B10 B4 38.2(9)
B5 B6 B10 B9 99.9(10)
B5 B6 B10 B11 135.4(11)
B5 B6 B11 Br1 -147.1(9)
B5 B6 B11 B7 100.9(10)
B5 B6 B11 B8 63.5(12)
B5 B6 B11 B9 -1.6(13)
B5 B6 B11 B10 -37.9(9)
B5 B10 B11 Br1 151.9(9)
B5 B10 B11 B6 39.3(9)
B5 B10 B11 B7 0.9(14)
B5 B10 B11 B8 -64.7(12)
B5 B10 B11 B9 -101.0(10)
B6 B1 B2 C1 96.5(10)
B6 B1 B2 B3 63.9(11)
B6 B1 B2 B7 -37.6(9)
B6 B1 B2 B8 1.7(12)
B6 B1 B5 C1 -134.2(9)
B6 B1 B5 B4 -101.8(10)
B6 B1 B5 B10 -37.3(10)
B6 B1 B7 B2 138.7(9)
B6 B1 B7 B8 100.7(10)
B6 B1 B7 B11 38.0(9)
B6 B5 B10 B4 -137.3(10)
B6 B5 B10 B9 -101.0(10)
B6 B5 B10 B11 -38.1(9)
B6 B7 B8 B2 101.1(10)
B6 B7 B8 B3 62.6(12)
B6 B7 B8 B9 -0.2(13)
B6 B7 B8 B11 -35.6(9)
B6 B7 B11 Br1 -111.6(12)
B6 B7 B11 B8 139.6(10)
B6 B7 B11 B9 103.5(11)
B6 B7 B11 B10 38.6(10)
B6 B10 B11 Br1 112.6(11)
B6 B10 B11 B7 -38.4(10)
B6 B10 B11 B8 -104.0(10)
B6 B10 B11 B9 -140.4(10)
B7 B1 B2 C1 134.1(9)
B7 B1 B2 B3 101.5(10)
B7 B1 B2 B8 39.3(9)
B7 B1 B5 C1 -94.7(10)
B7 B1 B5 B4 -62.3(12)
B7 B1 B5 B6 39.5(9)
B7 B1 B5 B10 2.2(13)
B7 B1 B6 B5 -136.6(10)
B7 B1 B6 B10 -101.6(10)
B7 B1 B6 B11 -38.8(9)
B7 B2 B3 C1 95.6(10)
B7 B2 B3 B4 63.5(11)
B7 B2 B3 B8 -38.4(9)
B7 B2 B3 B9 -0.3(13)
B7 B2 B8 B3 137.7(10)
B7 B2 B8 B9 100.8(11)
B7 B2 B8 B11 37.7(9)
B7 B6 B10 B4 -60.6(12)
B7 B6 B10 B5 -98.7(10)
B7 B6 B10 B9 1.2(12)
B7 B6 B10 B11 36.7(9)
B7 B6 B11 Br1 112.0(11)
B7 B6 B11 B8 -37.4(9)
B7 B6 B11 B9 -102.5(11)
B7 B6 B11 B10 -138.9(10)
B7 B8 B9 B3 101.1(10)
B7 B8 B9 B4 64.3(12)
B7 B8 B9 B10 0.9(12)
B7 B8 B9 B11 -34.9(9)
B7 B8 B11 Br1 -112.4(10)
B7 B8 B11 B6 37.7(9)
B7 B8 B11 B9 140.6(10)
B7 B8 B11 B10 104.2(10)
B8 B2 B3 C1 134.0(10)
B8 B2 B3 B4 101.9(11)
B8 B2 B3 B9 38.1(10)
B8 B2 B7 B1 -136.6(10)
B8 B2 B7 B6 -100.1(10)
B8 B2 B7 B11 -38.3(9)
B8 B3 B4 C1 95.6(10)
B8 B3 B4 B5 63.1(11)
B8 B3 B4 B9 -38.3(9)
B8 B3 B4 B10 -0.1(12)
B8 B3 B9 B4 138.4(10)
B8 B3 B9 B10 101.1(10)
B8 B3 B9 B11 38.6(9)
B8 B7 B11 Br1 108.8(12)
B8 B7 B11 B6 -139.6(10)
B8 B7 B11 B9 -36.0(10)
B8 B7 B11 B10 -101.0(11)
B8 B9 B10 B4 99.4(10)
B8 B9 B10 B5 62.4(12)
B8 B9 B10 B6 -1.3(12)
B8 B9 B10 B11 -35.9(9)
B8 B9 B11 Br1 -110.2(11)
B8 B9 B11 B6 102.8(11)
B8 B9 B11 B7 36.4(10)
B8 B9 B11 B10 139.9(10)
B9 B3 B4 C1 133.9(9)
B9 B3 B4 B5 101.4(10)
B9 B3 B4 B10 38.3(9)
B9 B3 B8 B2 -138.5(10)
B9 B3 B8 B7 -100.7(11)
B9 B3 B8 B11 -38.8(9)
B9 B4 B5 C1 97.1(9)
B9 B4 B5 B1 64.2(11)
B9 B4 B5 B6 1.2(12)
B9 B4 B5 B10 -38.0(9)
B9 B4 B10 B5 138.4(10)
B9 B4 B10 B6 100.0(11)
B9 B4 B10 B11 39.3(9)
B9 B8 B11 Br1 107.0(10)
B9 B8 B11 B6 -102.9(11)
B9 B8 B11 B7 -140.6(10)
B9 B8 B11 B10 -36.3(9)
B9 B10 B11 Br1 -107.0(10)
B9 B10 B11 B6 140.4(10)
B9 B10 B11 B7 102.0(11)
B9 B10 B11 B8 36.4(9)
B10 B4 B5 C1 135.1(9)
B10 B4 B5 B1 102.2(10)
B10 B4 B5 B6 39.2(9)
B10 B4 B9 B3 -138.4(10)
B10 B4 B9 B8 -101.8(10)
B10 B4 B9 B11 -39.2(9)
B10 B5 B6 B1 139.5(10)
B10 B5 B6 B7 101.2(10)
B10 B5 B6 B11 38.9(10)
B10 B6 B7 B1 99.0(10)
B10 B6 B7 B2 61.7(11)
B10 B6 B7 B8 -0.6(12)
B10 B6 B7 B11 -36.8(9)
B10 B6 B11 Br1 -109.1(11)
B10 B6 B11 B7 138.9(10)
B10 B6 B11 B8 101.5(11)
B10 B6 B11 B9 36.4(10)
B10 B9 B11 Br1 109.9(11)
B10 B9 B11 B6 -37.1(10)
B10 B9 B11 B7 -103.5(11)
B10 B9 B11 B8 -139.9(10)
B11 B6 B7 B1 135.8(10)
B11 B6 B7 B2 98.4(10)
B11 B6 B7 B8 36.2(9)
B11 B6 B10 B4 -97.2(11)
B11 B6 B10 B5 -135.4(11)
B11 B6 B10 B9 -35.5(9)
B11 B7 B8 B2 136.6(10)
B11 B7 B8 B3 98.1(11)
B11 B7 B8 B9 35.4(9)
B11 B8 B9 B3 136.0(10)
B11 B8 B9 B4 99.3(10)
B11 B8 B9 B10 35.8(9)
B11 B9 B10 B4 135.3(10)
B11 B9 B10 B5 98.3(10)
B11 B9 B10 B6 34.6(9)
